data_7124227
loop_
_publ_author_name
'Hill, Anthony'
'Frogley, Benjamin'

_publ_section_title
;
 Tungsten-Platinum \m-Carbido and \m-Methylidyne Complexes
;
_journal_name_full 'Chemical Communications'
_journal_paper_doi 10.1039/C9CC06472A
_journal_year 2019
_chemical_formula_moiety 'C48 H51 B2 Cl N14 O4 Pt W2, C H Cl3'
_chemical_formula_sum 'C49 H52 B2 Cl4 N14 O4 Pt W2'
_chemical_formula_weight 1627.25
_space_group_crystal_system monoclinic
_space_group_IT_number 14
_space_group_name_Hall '-P 2yn'
_space_group_name_H-M_alt 'P 1 21/n 1'
_symmetry_space_group_name_Hall '-P 2yn'
_symmetry_space_group_name_H-M 'P 1 21/n 1'
_atom_sites_solution_hydrogens geom
_audit_creation_method SHELXL-2014/7
_audit_update_record
;
2019-08-05 deposited with the CCDC.    2019-09-23 downloaded from the CCDC.
;
_cell_angle_alpha 90
_cell_angle_beta 112.825(7)
_cell_angle_gamma 90
_cell_formula_units_Z 4
_cell_length_a 17.029(8)
_cell_length_b 20.850(9)
_cell_length_c 18.411(7)
_cell_measurement_reflns_used 62012
_cell_measurement_temperature 100.033(2)
_cell_measurement_theta_max 26.369
_cell_measurement_theta_min 1.384
_cell_volume 6025(4)
_computing_cell_refinement 'XDS (Kabsch, 1993)'
_computing_data_collection 'AS QEGUI'
_computing_data_reduction 'XDS (Kabsch, 1993)'
_computing_structure_refinement 'SHELXL-2014/7 (Sheldrick, 2014)'
_computing_structure_solution 'SHELXL-2014/7 (Sheldrick, 2014)'
_diffrn_ambient_temperature 100.033(2)
_diffrn_measured_fraction_theta_full 0.939
_diffrn_measured_fraction_theta_max 0.932
_diffrn_measurement_device_type 'ADSC Quantum 210r'
_diffrn_measurement_method 'Omega Scan'
_diffrn_radiation_type Synchrotron
_diffrn_radiation_wavelength 0.710918
_diffrn_reflns_av_R_equivalents 0.1946
_diffrn_reflns_av_unetI/netI 0.1316
_diffrn_reflns_Laue_measured_fraction_full 0.939
_diffrn_reflns_Laue_measured_fraction_max 0.932
_diffrn_reflns_limit_h_max 21
_diffrn_reflns_limit_h_min -21
_diffrn_reflns_limit_k_max 26
_diffrn_reflns_limit_k_min -26
_diffrn_reflns_limit_l_max 23
_diffrn_reflns_limit_l_min -23
_diffrn_reflns_number 47606
_diffrn_reflns_point_group_measured_fraction_full 0.939
_diffrn_reflns_point_group_measured_fraction_max 0.932
_diffrn_reflns_theta_full 25.242
_diffrn_reflns_theta_max 26.369
_diffrn_reflns_theta_min 1.384
_diffrn_source 'MX1 Beamline Australian Synchrotron'
_exptl_absorpt_coefficient_mu 6.355
_exptl_crystal_colour orange
_exptl_crystal_density_diffrn 1.794
_exptl_crystal_description needle
_exptl_crystal_F_000 3120
_exptl_crystal_size_max 0.1
_exptl_crystal_size_mid 0.1
_exptl_crystal_size_min 0.1
_refine_diff_density_max 4.868
_refine_diff_density_min -2.449
_refine_diff_density_rms 0.247
_refine_ls_extinction_method none
_refine_ls_goodness_of_fit_ref 0.970
_refine_ls_hydrogen_treatment constr
_refine_ls_matrix_type full
_refine_ls_number_parameters 697
_refine_ls_number_reflns 11485
_refine_ls_number_restraints 0
_refine_ls_restrained_S_all 0.970
_refine_ls_R_factor_all 0.1239
_refine_ls_R_factor_gt 0.0782
_refine_ls_shift/su_max 0.001
_refine_ls_shift/su_mean 0.000
_refine_ls_structure_factor_coef Fsqd
_refine_ls_weighting_details 'w=1/[\s^2^(Fo^2^)+(0.1129P)^2^] where P=(Fo^2^+2Fc^2^)/3'
_refine_ls_weighting_scheme calc
_refine_ls_wR_factor_gt 0.1932
_refine_ls_wR_factor_ref 0.2202
_reflns_Friedel_coverage 0.000
_reflns_number_gt 6814
_reflns_number_total 11485
_reflns_threshold_expression 'I > 2\s(I)'
_cod_data_source_file c9cc06472a2.cif
_cod_data_source_block Compound_3
_cod_database_code 7124227
_shelx_shelxl_version_number 2014/7
_shelx_space_group_comment
;
The symmetry employed for this shelxl refinement is uniquely defined
by the following loop, which should always be used as a source of
symmetry information in preference to the above space-group names.
They are only intended as comments.
;

loop_
_space_group_symop_operation_xyz
'x, y, z'
'-x+1/2, y+1/2, -z+1/2'
'-x, -y, -z'
'x-1/2, -y-1/2, z-1/2'

loop_
_atom_site_label
_atom_site_type_symbol
_atom_site_fract_x
_atom_site_fract_y
_atom_site_fract_z
_atom_site_U_iso_or_equiv
_atom_site_adp_type
_atom_site_occupancy
_atom_site_site_symmetry_order
_atom_site_calc_flag
_atom_site_refinement_flags_posn
_atom_site_refinement_flags_adp
Pt Pt 0.29742(4) 0.29930(2) 0.57244(3) 0.04375(19) Uani 1 1 d . .
W1 W 0.48961(4) 0.21601(3) 0.56764(4) 0.0494(2) Uani 1 1 d . .
W2 W 0.28011(4) 0.49668(3) 0.71946(4) 0.0509(2) Uani 1 1 d . .
Cl1 Cl 0.3850(2) 0.33717(16) 0.6935(2) 0.0471(9) Uani 1 1 d . .
Cl4 Cl -0.1708(4) 0.5898(3) 0.6375(4) 0.103(2) Uani 1 1 d . .
Cl3 Cl -0.1252(5) 0.4556(3) 0.6460(4) 0.110(2) Uani 1 1 d . .
Cl2 Cl -0.0346(5) 0.5471(3) 0.5916(5) 0.125(3) Uani 1 1 d . .
N13 N 0.2162(7) 0.2616(5) 0.4696(6) 0.041(3) Uani 1 1 d . .
N14 N 0.1790(7) 0.3391(5) 0.5683(7) 0.043(3) Uani 1 1 d . .
O1 O 0.4941(8) 0.1600(6) 0.7282(8) 0.066(3) Uani 1 1 d . .
N6 N 0.4725(8) 0.1006(6) 0.4523(8) 0.053(3) Uani 1 1 d . .
N5 N 0.4366(8) 0.1275(6) 0.5006(8) 0.057(4) Uani 1 1 d . .
O2 O 0.5836(8) 0.3387(5) 0.6589(8) 0.079(4) Uani 1 1 d . .
N12 N 0.4568(8) 0.4763(5) 0.8601(8) 0.054(3) Uani 1 1 d . .
N3 N 0.4861(9) 0.2442(7) 0.4485(10) 0.066(4) Uani 1 1 d . .
O4 O 0.1291(9) 0.4953(6) 0.7784(9) 0.076(4) Uani 1 1 d . .
O3 O 0.1511(9) 0.5769(6) 0.5764(8) 0.080(4) Uani 1 1 d . .
N7 N 0.3367(8) 0.5878(6) 0.7865(8) 0.055(3) Uani 1 1 d . .
N10 N 0.4702(8) 0.5143(6) 0.7364(8) 0.051(3) Uani 1 1 d . .
N2 N 0.6215(9) 0.1380(6) 0.5168(9) 0.059(4) Uani 1 1 d . .
N1 N 0.6163(8) 0.1689(6) 0.5813(9) 0.059(4) Uani 1 1 d . .
N9 N 0.3883(9) 0.5052(6) 0.6814(9) 0.058(4) Uani 1 1 d . .
N8 N 0.4273(9) 0.5927(6) 0.8205(8) 0.058(4) Uani 1 1 d . .
N11 N 0.3775(9) 0.4505(6) 0.8248(8) 0.057(4) Uani 1 1 d . .
C30 C 0.5013(11) 0.4392(7) 0.9228(9) 0.054(4) Uani 1 1 d . .
C48 C 0.1118(9) 0.3094(6) 0.5088(9) 0.044(4) Uani 1 1 d . .
N4 N 0.5116(10) 0.2026(6) 0.4066(9) 0.063(4) Uani 1 1 d . .
C2 C 0.2212(10) 0.4256(6) 0.6624(9) 0.049(4) Uani 1 1 d . .
C4 C 0.5483(9) 0.2937(7) 0.6246(11) 0.053(4) Uani 1 1 d . .
C42 C -0.0180(11) 0.2545(7) 0.3795(11) 0.064(5) Uani 1 1 d . .
H42 H -0.0611 0.2375 0.3352 0.077 Uiso 1 1 calc R U
C24 C 0.3764(11) 0.6852(7) 0.8371(9) 0.052(4) Uani 1 1 d . .
H24 H 0.3716 0.7274 0.8511 0.062 Uiso 1 1 calc R U
C5 C 0.2004(12) 0.5485(8) 0.6304(12) 0.066(5) Uani 1 1 d . .
C25 C 0.4505(11) 0.6530(6) 0.8515(9) 0.049(4) Uani 1 1 d . .
C43 C -0.0403(10) 0.2894(6) 0.4303(10) 0.051(4) Uani 1 1 d . .
H43 H -0.0973 0.2954 0.4218 0.061 Uiso 1 1 calc R U
C47 C 0.1591(10) 0.3829(7) 0.6117(9) 0.050(4) Uani 1 1 d . .
C41 C 0.0676(10) 0.2426(7) 0.3903(9) 0.047(4) Uani 1 1 d . .
C38 C 0.2356(12) 0.2271(7) 0.4203(10) 0.060(5) Uani 1 1 d . .
H38 H 0.2929 0.2216 0.4297 0.072 Uiso 1 1 calc R U
C33 C 0.3974(15) 0.4885(7) 0.6129(10) 0.063(6) Uani 1 1 d . .
C26 C 0.5416(11) 0.6744(8) 0.8897(10) 0.063(5) Uani 1 1 d . .
H26A H 0.5631 0.6837 0.8497 0.095 Uiso 1 1 calc R U
H26B H 0.5751 0.6409 0.9232 0.095 Uiso 1 1 calc R U
H26C H 0.5449 0.7122 0.9205 0.095 Uiso 1 1 calc R U
C49 C 0.1303(10) 0.2698(6) 0.4548(10) 0.050(4) Uani 1 1 d . .
C23 C 0.3093(10) 0.6441(6) 0.7978(9) 0.048(4) Uani 1 1 d . .
C3 C 0.4953(9) 0.1819(7) 0.6725(12) 0.052(4) Uani 1 1 d . .
C13 C 0.3735(12) 0.0893(7) 0.5004(10) 0.057(4) Uani 1 1 d . .
C18 C 0.4620(12) 0.2986(7) 0.4087(11) 0.058(4) Uani 1 1 d . .
C6 C 0.1879(12) 0.4979(8) 0.7611(12) 0.068(6) Uani 1 1 d . .
C35 C 0.5249(12) 0.5034(8) 0.7032(11) 0.055(4) Uani 1 1 d . .
C22 C 0.2155(11) 0.6590(7) 0.7675(10) 0.062(5) Uani 1 1 d . .
H22A H 0.1982 0.6794 0.7169 0.093 Uiso 1 1 calc R U
H22B H 0.2045 0.6873 0.8037 0.093 Uiso 1 1 calc R U
H22C H 0.1839 0.6200 0.7625 0.093 Uiso 1 1 calc R U
C29 C 0.4524(12) 0.3899(7) 0.9256(9) 0.058(4) Uani 1 1 d . .
H29 H 0.4694 0.3563 0.9617 0.069 Uiso 1 1 calc R U
C34 C 0.4850(16) 0.4870(8) 0.6257(12) 0.075(6) Uani 1 1 d . .
H34 H 0.5095 0.4772 0.5899 0.090 Uiso 1 1 calc R U
C39 C 0.1739(11) 0.1974(7) 0.3528(10) 0.060(5) Uani 1 1 d . .
H39 H 0.1902 0.1720 0.3195 0.072 Uiso 1 1 calc R U
C14 C 0.3634(12) 0.0397(8) 0.4472(11) 0.066(5) Uani 1 1 d . .
H14 H 0.3229 0.0072 0.4342 0.080 Uiso 1 1 calc R U
C12 C 0.3240(13) 0.1008(9) 0.5497(13) 0.077(6) Uani 1 1 d . .
H12A H 0.3103 0.1456 0.5485 0.115 Uiso 1 1 calc R U
H12B H 0.3571 0.0881 0.6030 0.115 Uiso 1 1 calc R U
H12C H 0.2723 0.0762 0.5297 0.115 Uiso 1 1 calc R U
C32 C 0.3209(12) 0.4731(8) 0.5415(10) 0.063(5) Uani 1 1 d . .
H32A H 0.3368 0.4689 0.4971 0.095 Uiso 1 1 calc R U
H32B H 0.2798 0.5069 0.5317 0.095 Uiso 1 1 calc R U
H32C H 0.2965 0.4335 0.5495 0.095 Uiso 1 1 calc R U
C28 C 0.3716(12) 0.3970(8) 0.8655(9) 0.058(4) Uani 1 1 d . .
C44 C 0.0268(11) 0.3174(6) 0.4984(9) 0.051(4) Uani 1 1 d . .
C46 C 0.0747(10) 0.3899(6) 0.6087(9) 0.047(4) Uani 1 1 d . .
H46 H 0.0637 0.4158 0.6448 0.057 Uiso 1 1 calc R U
C40 C 0.0898(10) 0.2074(8) 0.3384(10) 0.058(4) Uani 1 1 d . .
H40 H 0.0477 0.1904 0.2935 0.069 Uiso 1 1 calc R U
C31 C 0.5931(11) 0.4546(8) 0.9750(11) 0.071(5) Uani 1 1 d . .
H31A H 0.6276 0.4529 0.9443 0.106 Uiso 1 1 calc R U
H31B H 0.6137 0.4239 1.0170 0.106 Uiso 1 1 calc R U
H31C H 0.5962 0.4969 0.9967 0.106 Uiso 1 1 calc R U
C15 C 0.4239(12) 0.0480(8) 0.4181(10) 0.061(5) Uani 1 1 d . .
C1 C 0.3912(9) 0.2564(6) 0.5638(9) 0.045(4) Uani 1 1 d . .
C45 C 0.0106(11) 0.3577(7) 0.5519(10) 0.056(4) Uani 1 1 d . .
H45 H -0.0450 0.3625 0.5485 0.067 Uiso 1 1 calc R U
B2 B 0.4832(12) 0.5343(8) 0.8225(11) 0.056(5) Uani 1 1 d . .
H2 H 0.5433 0.5447 0.8527 0.067 Uiso 1 1 calc R U
C17 C 0.4313(14) 0.3551(8) 0.4396(10) 0.070(5) Uani 1 1 d . .
H17A H 0.3851 0.3751 0.3974 0.104 Uiso 1 1 calc R U
H17B H 0.4770 0.3853 0.4617 0.104 Uiso 1 1 calc R U
H17C H 0.4120 0.3414 0.4796 0.104 Uiso 1 1 calc R U
B1 B 0.5442(15) 0.1338(8) 0.4372(14) 0.065(6) Uani 1 1 d . .
H1 H 0.5589 0.1100 0.3983 0.078 Uiso 1 1 calc R U
C10 C 0.7004(14) 0.1160(9) 0.5339(17) 0.081(7) Uani 1 1 d . .
C27 C 0.2988(11) 0.3544(7) 0.8358(11) 0.064(5) Uani 1 1 d . .
H27A H 0.2476 0.3784 0.8266 0.096 Uiso 1 1 calc R U
H27B H 0.3046 0.3214 0.8738 0.096 Uiso 1 1 calc R U
H27C H 0.2958 0.3354 0.7873 0.096 Uiso 1 1 calc R U
C16 C 0.4453(15) 0.0050(7) 0.3605(14) 0.089(7) Uani 1 1 d . .
H16A H 0.4330 0.0275 0.3118 0.134 Uiso 1 1 calc R U
H16B H 0.4117 -0.0334 0.3506 0.134 Uiso 1 1 calc R U
H16C H 0.5047 -0.0061 0.3830 0.134 Uiso 1 1 calc R U
C36 C 0.6205(12) 0.5052(11) 0.7472(12) 0.084(7) Uani 1 1 d . .
H36A H 0.6476 0.5052 0.7102 0.127 Uiso 1 1 calc R U
H36B H 0.6385 0.4682 0.7806 0.127 Uiso 1 1 calc R U
H36C H 0.6361 0.5434 0.7788 0.127 Uiso 1 1 calc R U
C19 C 0.4732(16) 0.2908(8) 0.3378(13) 0.083(7) Uani 1 1 d . .
H19 H 0.4615 0.3212 0.2981 0.100 Uiso 1 1 calc R U
C8 C 0.6919(12) 0.1634(9) 0.6387(14) 0.073(5) Uani 1 1 d . .
C11 C 0.7283(14) 0.0842(10) 0.4765(14) 0.088(7) Uani 1 1 d . .
H11A H 0.6848 0.0551 0.4448 0.132 Uiso 1 1 calc R U
H11B H 0.7799 0.0608 0.5041 0.132 Uiso 1 1 calc R U
H11C H 0.7383 0.1159 0.4433 0.132 Uiso 1 1 calc R U
C7 C 0.7126(12) 0.1921(9) 0.7187(13) 0.085(7) Uani 1 1 d . .
H7A H 0.7115 0.2380 0.7147 0.128 Uiso 1 1 calc R U
H7B H 0.7683 0.1784 0.7536 0.128 Uiso 1 1 calc R U
H7C H 0.6712 0.1782 0.7389 0.128 Uiso 1 1 calc R U
C21 C 0.531(2) 0.1951(11) 0.2773(15) 0.110(9) Uani 1 1 d . .
H21A H 0.4850 0.1679 0.2450 0.164 Uiso 1 1 calc R U
H21B H 0.5807 0.1697 0.3038 0.164 Uiso 1 1 calc R U
H21C H 0.5427 0.2264 0.2447 0.164 Uiso 1 1 calc R U
C9 C 0.7455(14) 0.1333(9) 0.6088(18) 0.090(7) Uani 1 1 d . .
H9 H 0.8035 0.1263 0.6363 0.108 Uiso 1 1 calc R U
C37 C -0.0829(16) 0.5356(10) 0.6570(16) 0.097(8) Uani 1 1 d . .
H37 H -0.0413 0.5418 0.7109 0.117 Uiso 1 1 calc R U
C20 C 0.5052(17) 0.2288(9) 0.3374(14) 0.090(7) Uani 1 1 d . .

loop_
_atom_site_aniso_label
_atom_site_aniso_U_11
_atom_site_aniso_U_22
_atom_site_aniso_U_33
_atom_site_aniso_U_23
_atom_site_aniso_U_13
_atom_site_aniso_U_12
Pt 0.0382(3) 0.0353(3) 0.0431(4) -0.0001(2) -0.0002(3) 0.0040(2)
W1 0.0417(4) 0.0416(3) 0.0532(4) 0.0011(3) 0.0054(3) 0.0051(3)
W2 0.0488(4) 0.0371(3) 0.0518(4) -0.0044(2) 0.0030(3) 0.0032(3)
Cl1 0.0385(18) 0.0408(16) 0.041(2) -0.0028(14) -0.0070(18) 0.0051(14)
Cl4 0.109(4) 0.066(3) 0.101(4) -0.015(3) 0.005(4) 0.009(3)
Cl3 0.134(6) 0.063(3) 0.112(5) 0.001(3) 0.024(4) -0.002(3)
Cl2 0.145(6) 0.082(4) 0.154(7) 0.043(4) 0.067(5) 0.035(4)
N13 0.037(7) 0.037(6) 0.029(6) -0.003(5) -0.012(6) 0.008(5)
N14 0.040(7) 0.033(5) 0.052(8) 0.009(5) 0.012(6) 0.000(5)
O1 0.062(8) 0.058(7) 0.060(8) 0.000(6) 0.005(7) 0.003(6)
N6 0.040(7) 0.060(8) 0.051(8) 0.000(6) 0.010(7) 0.010(6)
N5 0.043(7) 0.046(7) 0.063(9) 0.006(6) 0.000(7) 0.011(6)
O2 0.049(7) 0.051(6) 0.100(10) 0.006(6) -0.010(7) -0.018(6)
N12 0.045(7) 0.036(6) 0.058(8) 0.004(6) -0.005(7) -0.007(6)
N3 0.056(9) 0.057(8) 0.076(10) 0.019(7) 0.014(8) 0.021(7)
O4 0.060(8) 0.070(8) 0.099(11) -0.019(7) 0.031(8) 0.011(6)
O3 0.076(8) 0.051(6) 0.081(9) 0.010(6) -0.007(8) 0.010(6)
N7 0.039(7) 0.050(7) 0.060(9) -0.001(6) 0.002(7) 0.019(6)
N10 0.035(7) 0.050(7) 0.051(8) -0.007(6) -0.002(7) -0.008(6)
N2 0.059(9) 0.045(7) 0.083(11) 0.013(7) 0.037(9) 0.025(6)
N1 0.039(7) 0.046(7) 0.079(10) 0.009(7) 0.010(8) 0.020(6)
N9 0.053(8) 0.048(7) 0.067(10) 0.005(6) 0.017(8) 0.003(6)
N8 0.064(9) 0.038(6) 0.062(9) -0.006(6) 0.011(8) -0.003(6)
N11 0.066(9) 0.050(7) 0.053(8) 0.005(6) 0.021(8) 0.010(7)
C30 0.057(10) 0.050(8) 0.044(9) -0.005(7) 0.010(9) 0.001(8)
C48 0.035(8) 0.038(7) 0.039(8) 0.008(6) -0.009(7) 0.005(6)
N4 0.069(10) 0.042(7) 0.075(10) 0.018(7) 0.023(9) 0.008(7)
C2 0.061(10) 0.021(6) 0.051(9) 0.000(6) 0.006(8) 0.012(6)
C4 0.025(7) 0.044(8) 0.075(12) 0.009(7) 0.004(8) -0.003(6)
C42 0.048(9) 0.036(7) 0.069(12) 0.004(8) -0.019(10) -0.013(7)
C24 0.065(11) 0.041(7) 0.044(9) -0.001(6) 0.015(9) 0.006(7)
C5 0.066(11) 0.043(8) 0.075(13) 0.004(8) 0.010(11) 0.006(8)
C25 0.060(10) 0.036(7) 0.039(9) -0.001(6) 0.005(8) -0.001(7)
C43 0.037(8) 0.038(7) 0.056(10) -0.002(7) -0.007(8) 0.004(6)
C47 0.051(9) 0.038(7) 0.048(9) 0.005(6) 0.006(8) 0.010(7)
C41 0.037(8) 0.043(7) 0.041(9) -0.002(6) -0.006(8) -0.003(6)
C38 0.061(11) 0.040(8) 0.069(12) -0.007(8) 0.014(10) 0.014(8)
C33 0.126(18) 0.028(7) 0.057(11) 0.012(7) 0.062(13) 0.017(9)
C26 0.068(12) 0.045(8) 0.058(11) -0.011(7) 0.003(10) -0.011(8)
C49 0.053(9) 0.032(7) 0.058(10) 0.012(7) 0.015(9) 0.004(7)
C23 0.049(9) 0.036(7) 0.052(9) -0.007(6) 0.013(8) -0.005(6)
C3 0.028(8) 0.038(7) 0.070(12) -0.005(8) -0.003(9) 0.004(6)
C13 0.071(11) 0.041(8) 0.055(10) 0.011(7) 0.020(10) 0.015(8)
C18 0.063(11) 0.043(8) 0.073(12) 0.010(8) 0.032(10) 0.006(7)
C6 0.038(9) 0.051(9) 0.082(14) -0.024(8) -0.012(10) 0.012(7)
C35 0.057(11) 0.059(10) 0.059(11) -0.006(8) 0.033(10) -0.004(8)
C22 0.064(11) 0.045(8) 0.063(11) 0.005(7) 0.009(10) 0.013(8)
C29 0.080(12) 0.041(8) 0.044(9) -0.003(7) 0.015(10) 0.012(8)
C34 0.105(18) 0.055(10) 0.071(13) -0.004(9) 0.040(14) 0.019(11)
C39 0.059(10) 0.045(8) 0.056(11) -0.005(7) 0.000(10) 0.008(8)
C14 0.065(12) 0.049(9) 0.057(11) -0.006(8) -0.008(10) -0.014(8)
C12 0.075(13) 0.052(10) 0.097(15) -0.009(10) 0.025(13) -0.018(9)
C32 0.079(13) 0.047(9) 0.048(10) 0.006(7) 0.007(10) -0.002(8)
C28 0.065(11) 0.054(9) 0.042(9) -0.006(7) 0.007(9) 0.012(8)
C44 0.070(11) 0.032(7) 0.051(10) -0.003(6) 0.021(9) 0.009(7)
C46 0.054(9) 0.032(6) 0.049(9) -0.008(6) 0.013(8) 0.010(6)
C40 0.035(8) 0.063(10) 0.053(11) -0.004(8) -0.008(9) 0.004(7)
C31 0.061(11) 0.062(10) 0.057(11) -0.004(8) -0.010(10) 0.007(9)
C15 0.068(12) 0.045(8) 0.054(10) -0.006(7) 0.007(10) 0.002(8)
C1 0.033(7) 0.038(7) 0.059(10) -0.002(6) 0.012(8) -0.002(6)
C45 0.046(9) 0.040(7) 0.059(10) 0.019(7) -0.004(9) 0.008(7)
B2 0.044(10) 0.044(9) 0.049(11) -0.028(8) -0.014(10) 0.000(8)
C17 0.103(15) 0.051(9) 0.052(10) 0.018(8) 0.027(11) 0.007(10)
B1 0.083(15) 0.031(8) 0.083(15) -0.004(9) 0.033(14) 0.004(9)
C10 0.067(13) 0.045(9) 0.14(2) 0.014(12) 0.053(15) 0.003(9)
C27 0.069(12) 0.039(8) 0.078(13) 0.002(8) 0.023(11) 0.001(8)
C16 0.100(17) 0.034(8) 0.116(18) -0.005(9) 0.023(15) 0.018(9)
C36 0.046(10) 0.123(18) 0.058(13) -0.027(11) -0.009(11) -0.002(11)
C19 0.14(2) 0.046(9) 0.085(14) 0.024(9) 0.071(15) 0.014(11)
C8 0.043(10) 0.072(12) 0.102(17) 0.008(11) 0.025(12) 0.005(9)
C11 0.090(15) 0.067(12) 0.13(2) 0.015(12) 0.068(15) 0.012(11)
C7 0.039(9) 0.079(12) 0.095(17) 0.017(12) -0.021(12) 0.004(9)
C21 0.18(3) 0.084(15) 0.097(18) -0.006(13) 0.09(2) 0.015(17)
C9 0.062(13) 0.059(11) 0.15(2) 0.014(13) 0.038(15) -0.012(10)
C37 0.094(17) 0.061(11) 0.12(2) 0.005(12) 0.023(16) -0.012(12)
C20 0.12(2) 0.050(10) 0.098(17) 0.004(11) 0.047(16) 0.005(12)

loop_
_atom_type_symbol
_atom_type_description
_atom_type_scat_dispersion_real
_atom_type_scat_dispersion_imag
_atom_type_scat_source
C C 0.0033 0.0016 'International Tables Vol C Tables 4.2.6.8 and 6.1.1.4'
H H 0.0000 0.0000 'International Tables Vol C Tables 4.2.6.8 and 6.1.1.4'
B B 0.0013 0.0007 'International Tables Vol C Tables 4.2.6.8 and 6.1.1.4'
Cl Cl 0.1484 0.1585 'International Tables Vol C Tables 4.2.6.8 and 6.1.1.4'
N N 0.0061 0.0033 'International Tables Vol C Tables 4.2.6.8 and 6.1.1.4'
O O 0.0106 0.0060 'International Tables Vol C Tables 4.2.6.8 and 6.1.1.4'
Pt Pt -1.7033 8.3905 'International Tables Vol C Tables 4.2.6.8 and 6.1.1.4'
W W -0.8490 6.8722 'International Tables Vol C Tables 4.2.6.8 and 6.1.1.4'

loop_
_geom_angle_atom_site_label_1
_geom_angle_atom_site_label_2
_geom_angle_atom_site_label_3
_geom_angle
C1 Pt N13 91.8(6)
C1 Pt N14 171.5(5)
N13 Pt N14 80.0(5)
C1 Pt Cl1 89.6(5)
N13 Pt Cl1 175.8(4)
N14 Pt Cl1 98.6(3)
C1 W1 C4 84.9(6)
C1 W1 C3 84.5(6)
C4 W1 C3 87.4(7)
C1 W1 N5 101.0(5)
C4 W1 N5 173.6(6)
C3 W1 N5 95.6(6)
C1 W1 N3 99.4(6)
C4 W1 N3 96.8(7)
C3 W1 N3 174.5(6)
N5 W1 N3 79.8(6)
C1 W1 N1 175.9(6)
C4 W1 N1 91.8(6)
C3 W1 N1 92.9(6)
N5 W1 N1 82.4(5)
N3 W1 N1 83.5(5)
C2 W2 C5 85.6(6)
C2 W2 C6 84.0(7)
C5 W2 C6 85.5(8)
C2 W2 N9 102.5(6)
C5 W2 N9 94.7(7)
C6 W2 N9 173.5(6)
C2 W2 N11 101.7(5)
C5 W2 N11 172.7(6)
C6 W2 N11 95.9(7)
N9 W2 N11 83.1(5)
C2 W2 N7 173.4(6)
C5 W2 N7 90.2(6)
C6 W2 N7 90.7(6)
N9 W2 N7 82.8(5)
N11 W2 N7 82.6(5)
C38 N13 C49 117.7(13)
C38 N13 Pt 127.1(11)
C49 N13 Pt 115.0(10)
C47 N14 C48 116.9(13)
C47 N14 Pt 133.7(10)
C48 N14 Pt 109.3(9)
C15 N6 N5 106.3(14)
C15 N6 B1 131.7(16)
N5 N6 B1 121.5(13)
C13 N5 N6 108.3(13)
C13 N5 W1 130.8(12)
N6 N5 W1 120.8(10)
C30 N12 N11 107.8(12)
C30 N12 B2 131.8(13)
N11 N12 B2 120.2(12)
C18 N3 N4 109.6(15)
C18 N3 W1 130.4(13)
N4 N3 W1 120.0(10)
C23 N7 N8 104.9(12)
C23 N7 W2 137.3(10)
N8 N7 W2 117.3(8)
C35 N10 N9 109.3(14)
C35 N10 B2 131.8(14)
N9 N10 B2 118.9(14)
C10 N2 N1 110.5(18)
C10 N2 B1 127.8(19)
N1 N2 B1 121.6(13)
C8 N1 N2 106.2(15)
C8 N1 W1 135.3(14)
N2 N1 W1 118.4(10)
C33 N9 N10 105.4(15)
C33 N9 W2 132.3(13)
N10 N9 W2 120.4(11)
C25 N8 N7 109.7(13)
C25 N8 B2 129.7(14)
N7 N8 B2 120.5(11)
N12 N11 C28 109.3(13)
N12 N11 W2 120.8(10)
C28 N11 W2 129.9(12)
C29 C30 N12 108.8(14)
C29 C30 C31 129.9(16)
N12 C30 C31 121.2(15)
N14 C48 C44 123.4(14)
N14 C48 C49 118.3(14)
C44 C48 C49 118.3(14)
N3 N4 C20 110.8(14)
N3 N4 B1 122.4(15)
C20 N4 B1 126.8(17)
C47 C2 W2 165.3(11)
O2 C4 W1 178.9(15)
C43 C42 C41 123.2(15)
C25 C24 C23 108.2(13)
O3 C5 W2 177.1(15)
C24 C25 N8 105.9(14)
C24 C25 C26 131.1(14)
N8 C25 C26 123.0(14)
C42 C43 C44 118.4(15)
N14 C47 C2 121.5(15)
N14 C47 C46 122.0(14)
C2 C47 C46 116.4(14)
C40 C41 C49 119.4(15)
C40 C41 C42 123.0(14)
C49 C41 C42 117.5(15)
N13 C38 C39 123.4(17)
N9 C33 C34 109.8(18)
N9 C33 C32 119.7(18)
C34 C33 C32 130.5(16)
C41 C49 N13 121.7(15)
C41 C49 C48 122.4(15)
N13 C49 C48 115.9(14)
N7 C23 C24 111.3(14)
N7 C23 C22 121.3(13)
C24 C23 C22 127.3(14)
O1 C3 W1 175.3(14)
N5 C13 C14 109.0(17)
N5 C13 C12 123.5(15)
C14 C13 C12 127.6(18)
N3 C18 C19 106.9(15)
N3 C18 C17 123.0(17)
C19 C18 C17 130.0(15)
O4 C6 W2 173.0(16)
N10 C35 C34 112.0(17)
N10 C35 C36 123.7(16)
C34 C35 C36 124.2(18)
C30 C29 C28 108.9(15)
C35 C34 C33 103.5(18)
C40 C39 C38 117.8(17)
C15 C14 C13 106.3(16)
N11 C28 C29 105.1(16)
N11 C28 C27 121.7(15)
C29 C28 C27 132.0(16)
C48 C44 C45 116.9(15)
C48 C44 C43 119.9(15)
C45 C44 C43 123.0(16)
C45 C46 C47 118.4(15)
C39 C40 C41 119.9(15)
C14 C15 N6 109.9(16)
C14 C15 C16 128.5(17)
N6 C15 C16 121.4(18)
W1 C1 Pt 173.4(9)
C46 C45 C44 121.3(16)
N8 B2 N12 110.2(15)
N8 B2 N10 110.0(13)
N12 B2 N10 107.0(11)
N6 B1 N2 107.7(16)
N6 B1 N4 106.6(15)
N2 B1 N4 110.0(14)
N2 C10 C9 106(2)
N2 C10 C11 124(2)
C9 C10 C11 130(2)
C18 C19 C20 107.9(17)
N1 C8 C9 108(2)
N1 C8 C7 122.5(18)
C9 C8 C7 129(2)
C10 C9 C8 109(2)
Cl2 C37 Cl4 111.2(13)
Cl2 C37 Cl3 109.3(14)
Cl4 C37 Cl3 107.1(13)
N4 C20 C19 104.8(19)
N4 C20 C21 124.2(18)
C19 C20 C21 131(2)

loop_
_geom_bond_atom_site_label_1
_geom_bond_atom_site_label_2
_geom_bond_distance
Pt C1 1.890(14)
Pt N13 2.021(11)
Pt N14 2.154(12)
Pt Cl1 2.289(4)
W1 C1 1.853(14)
W1 C4 1.978(15)
W1 C3 2.02(2)
W1 N5 2.209(13)
W1 N3 2.249(16)
W1 N1 2.294(13)
W2 C2 1.868(14)
W2 C5 1.993(18)
W2 C6 2.00(2)
W2 N9 2.217(15)
W2 N11 2.223(13)
W2 N7 2.266(13)
Cl4 C37 1.80(2)
Cl3 C37 1.80(2)
Cl2 C37 1.72(3)
N13 C38 1.30(2)
N13 C49 1.391(19)
N14 C47 1.341(19)
N14 C48 1.386(18)
O1 C3 1.13(2)
N6 C15 1.37(2)
N6 N5 1.380(19)
N6 B1 1.52(3)
N5 C13 1.34(2)
O2 C4 1.160(18)
N12 C30 1.352(19)
N12 N11 1.362(18)
N12 B2 1.54(2)
N3 C18 1.33(2)
N3 N4 1.34(2)
O4 C6 1.16(2)
O3 C5 1.18(2)
N7 C23 1.310(18)
N7 N8 1.425(18)
N10 C35 1.32(2)
N10 N9 1.382(18)
N10 B2 1.57(2)
N2 C10 1.34(2)
N2 N1 1.38(2)
N2 B1 1.55(3)
N1 C8 1.32(2)
N9 C33 1.38(2)
N8 C25 1.374(18)
N8 B2 1.54(2)
N11 C28 1.37(2)
C30 C29 1.34(2)
C30 C31 1.52(2)
C48 C44 1.39(2)
C48 C49 1.42(2)
N4 C20 1.35(3)
N4 B1 1.56(2)
C2 C47 1.42(2)
C42 C43 1.35(2)
C42 C41 1.41(2)
C24 C25 1.36(2)
C24 C23 1.39(2)
C25 C26 1.50(2)
C43 C44 1.45(2)
C47 C46 1.42(2)
C41 C40 1.37(2)
C41 C49 1.37(2)
C38 C39 1.42(2)
C33 C34 1.42(3)
C33 C32 1.48(3)
C23 C22 1.51(2)
C13 C14 1.39(2)
C13 C12 1.48(3)
C18 C19 1.40(3)
C18 C17 1.49(2)
C35 C34 1.36(3)
C35 C36 1.51(3)
C29 C28 1.40(2)
C39 C40 1.37(2)
C14 C15 1.34(3)
C28 C27 1.45(2)
C44 C45 1.40(2)
C46 C45 1.36(2)
C15 C16 1.54(3)
C10 C9 1.34(3)
C10 C11 1.47(3)
C19 C20 1.40(3)
C8 C9 1.38(3)
C8 C7 1.50(3)
C21 C20 1.51(3)
